data_4320566
loop_
_publ_author_name
'Hui-Zhong Kou'
'Song Gao'
'Xianglin Jin'

_publ_contact_author_address
;
State Key Laboratory of Rare Earth Materials Chemistry and Applications
PKU-HKU Joint Laboratory on Rare Earth Materials and Bioinorganic Chemistry
College of Chemistry and Molecular Engineering
Peking University
Beijing 100871
People's Republic of China
;
_publ_contact_author_email gaosong@chem.pku.edu.cn
_publ_contact_author_fax 86(10)62751708
_publ_contact_author_name 'Song Gao'
_publ_contact_author_phone 86(10)62756320
_publ_section_title
;
 Synthesis, Crystal Structure, and Magnetic Properties of Two
 Cyano-Bridged Bimetallic 4f-3d Arrays with One-Dimensional Chain and
 Two-Dimensional Brick Wall Molecular Structures
;
_journal_name_full 'Inorganic Chemistry'
_journal_page_first 6295
_journal_page_last 6300
_journal_paper_doi 10.1021/ic0103042
_journal_volume 40
_journal_year 2001
_chemical_formula_sum 'C12 H22 Cr N8 O6 Sm'
_chemical_formula_weight 576.73
_chemical_name_systematic
;
   ?
;
_space_group_IT_number 2
_symmetry_cell_setting triclinic
_symmetry_space_group_name_Hall '-P 1'
_symmetry_space_group_name_H-M 'P -1'
_atom_sites_solution_hydrogens geom
_atom_sites_solution_primary direct
_atom_sites_solution_secondary difmap
_audit_creation_method SHELXL-97
_cell_angle_alpha 94.1590(14)
_cell_angle_beta 100.0597(18)
_cell_angle_gamma 100.9154(18)
_cell_formula_units_Z 2
_cell_length_a 7.75350(10)
_cell_length_b 9.4307(3)
_cell_length_c 16.2905(5)
_cell_measurement_temperature 293(2)
_cell_volume 1144.75(5)
_computing_cell_refinement 'HKL Scalepack'
_computing_data_collection 'NONIUS Kappa CCD'
_computing_data_reduction 'HKL Denzo & Maxus'
_computing_molecular_graphics 'Siemens SHELXL (1990)'
_computing_publication_material 'Siemens SHELXL-97'
_computing_structure_refinement 'SHELXL-97 (Sheldrick, 1997)'
_computing_structure_solution 'SHELXS-97 (Sheldrick, 1990)'
_diffrn_ambient_temperature 293(2)
_diffrn_detector_area_resol_mean 0.71
_diffrn_measured_fraction_theta_full 0.996
_diffrn_measured_fraction_theta_max 0.996
_diffrn_measurement_device_type 'NONIUS Kappa CCD'
_diffrn_measurement_method CCD
_diffrn_radiation_monochromator graphite
_diffrn_radiation_source 'fine-focus sealed tube'
_diffrn_radiation_type MoK\a
_diffrn_radiation_wavelength 0.71073
_diffrn_reflns_av_R_equivalents 0.0529
_diffrn_reflns_av_sigmaI/netI 0.0380
_diffrn_reflns_limit_h_max 9
_diffrn_reflns_limit_h_min -9
_diffrn_reflns_limit_k_max 11
_diffrn_reflns_limit_k_min -11
_diffrn_reflns_limit_l_max 19
_diffrn_reflns_limit_l_min -19
_diffrn_reflns_number 17175
_diffrn_reflns_theta_full 25.00
_diffrn_reflns_theta_max 25.00
_diffrn_reflns_theta_min 3.56
_exptl_absorpt_coefficient_mu 3.055
_exptl_absorpt_correction_T_max 0.643
_exptl_absorpt_correction_T_min 0.418
_exptl_absorpt_correction_type SORTAV
_exptl_crystal_colour Yellow
_exptl_crystal_density_diffrn 1.673
_exptl_crystal_density_method 'not measured'
_exptl_crystal_description Platelet
_exptl_crystal_F_000 568
_exptl_crystal_size_max 0.50
_exptl_crystal_size_mid 0.30
_exptl_crystal_size_min 0.15
_refine_diff_density_max 1.765
_refine_diff_density_min -2.051
_refine_diff_density_rms 0.143
_refine_ls_extinction_coef 0.0236(14)
_refine_ls_extinction_expression Fc^*^=kFc[1+0.001xFc^2^\l^3^/sin(2\q)]^-1/4^
_refine_ls_extinction_method SHELXL
_refine_ls_goodness_of_fit_ref 1.079
_refine_ls_hydrogen_treatment mixed
_refine_ls_matrix_type full
_refine_ls_number_parameters 286
_refine_ls_number_reflns 4015
_refine_ls_number_restraints 0
_refine_ls_restrained_S_all 1.079
_refine_ls_R_factor_all 0.0365
_refine_ls_R_factor_gt 0.0330
_refine_ls_shift/su_max 0.032
_refine_ls_shift/su_mean 0.003
_refine_ls_structure_factor_coef Fsqd
_refine_ls_weighting_details 'calc w=1/[\s^2^(Fo^2^)+(0.0589P)^2^+0.0000P] where P=(Fo^2^+2Fc^2^)/3'
_refine_ls_weighting_scheme calc
_refine_ls_wR_factor_gt 0.0808
_refine_ls_wR_factor_ref 0.0828
_reflns_number_gt 3728
_reflns_number_total 4015
_reflns_threshold_expression >2sigma(I)
_cod_data_source_file ic0103042_1.cif
_cod_data_source_block 3
_cod_depositor_comments
;
The following automatic conversions were performed:

'_symmetry_cell_setting' value 'Triclinic' changed to 'triclinic'
according to the built-in table from CIF Core dictionary named
'cif_core.dic' version 2.4.1 from 2010-06-29.

Automatic conversion script
Id: cif_fix_values 1646 2011-03-28 12:23:43Z adriana 
;
_cod_database_code 4320566

loop_
_symmetry_equiv_pos_as_xyz
'x, y, z'
'-x, -y, -z'

loop_
_atom_site_label
_atom_site_type_symbol
_atom_site_fract_x
_atom_site_fract_y
_atom_site_fract_z
_atom_site_U_iso_or_equiv
_atom_site_adp_type
_atom_site_occupancy
_atom_site_symmetry_multiplicity
_atom_site_calc_flag
_atom_site_refinement_flags
_atom_site_disorder_assembly
_atom_site_disorder_group
Sm Sm 0.46323(2) 0.206986(19) 0.244323(11) 0.02106(12) Uani 1 1 d . . .
Cr Cr 0.85207(8) 0.75180(6) 0.22969(4) 0.02063(16) Uani 1 1 d . . .
C6 C 0.6430(5) 0.5809(4) 0.2345(3) 0.0281(9) Uani 1 1 d . . .
O4 O 0.7836(5) 0.2908(5) 0.2985(3) 0.0469(9) Uani 1 1 d . . .
O5 O 0.2654(4) 0.3172(4) 0.3191(2) 0.0369(8) Uani 1 1 d . . .
C4 C 1.0766(5) 0.9124(5) 0.2293(3) 0.0291(9) Uani 1 1 d . . .
C3 C 0.6883(5) 0.9011(4) 0.2336(3) 0.0284(9) Uani 1 1 d . . .
O1 O 0.5176(5) 0.1664(4) 0.38703(19) 0.0458(8) Uani 1 1 d . . .
O3 O 0.2277(5) 0.2619(5) 0.1382(3) 0.0439(9) Uani 1 1 d . . .
O2 O 0.5824(5) 0.2144(4) 0.1215(2) 0.0425(8) Uani 1 1 d . . .
C5 C 1.0008(5) 0.5916(5) 0.2247(3) 0.0304(9) Uani 1 1 d . . .
C1 C 0.7909(6) 0.7291(5) 0.1006(3) 0.0327(9) Uani 1 1 d . . .
C2 C 0.9142(6) 0.7800(5) 0.3597(3) 0.0388(10) Uani 1 1 d . . .
C10 C 0.6279(6) 0.2856(5) 0.0666(3) 0.0375(10) Uani 1 1 d . . .
H10A H 0.6037 0.3785 0.0663 0.045 Uiso 1 1 calc R . .
N5 N 1.0665(6) 0.4920(5) 0.2217(3) 0.0522(11) Uani 1 1 d . . .
N8 N 0.7076(5) 0.2425(5) 0.0082(2) 0.0419(9) Uani 1 1 d . . .
N1 N 0.7624(6) 0.7177(5) 0.0289(3) 0.0554(11) Uani 1 1 d . . .
C7 C 0.4968(7) 0.1732(6) 0.4608(3) 0.0478(12) Uani 1 1 d . . .
H7A H 0.4117 0.1001 0.4747 0.057 Uiso 1 1 calc R . .
N7 N 0.5830(6) 0.2732(6) 0.5203(3) 0.0595(13) Uani 1 1 d . . .
N2 N 0.9483(8) 0.8011(6) 0.4309(3) 0.0707(15) Uani 1 1 d . . .
C11 C 0.7466(9) 0.3299(8) -0.0588(4) 0.0730(18) Uani 1 1 d . . .
H11A H 0.7124 0.4216 -0.0498 0.110 Uiso 1 1 calc R . .
H11B H 0.6807 0.2798 -0.1117 0.110 Uiso 1 1 calc R . .
H11C H 0.8725 0.3460 -0.0592 0.110 Uiso 1 1 calc R . .
C12 C 0.7514(10) 0.0985(7) 0.0051(5) 0.078(2) Uani 1 1 d . . .
H12A H 0.7188 0.0515 0.0521 0.118 Uiso 1 1 calc R . .
H12B H 0.8776 0.1078 0.0072 0.118 Uiso 1 1 calc R . .
H12C H 0.6866 0.0416 -0.0460 0.118 Uiso 1 1 calc R . .
C8 C 0.5608(12) 0.2646(12) 0.6069(4) 0.103(3) Uani 1 1 d . . .
H8A H 0.4732 0.1793 0.6100 0.155 Uiso 1 1 calc R . .
H8B H 0.5214 0.3493 0.6266 0.155 Uiso 1 1 calc R . .
H8C H 0.6730 0.2597 0.6413 0.155 Uiso 1 1 calc R . .
C9 C 0.7089(10) 0.3953(9) 0.5033(5) 0.086(2) Uani 1 1 d . . .
H9A H 0.7102 0.3891 0.4443 0.129 Uiso 1 1 calc R . .
H9B H 0.8262 0.3945 0.5340 0.129 Uiso 1 1 calc R . .
H9C H 0.6742 0.4838 0.5202 0.129 Uiso 1 1 calc R . .
O6 O 0.9822(5) 0.8469(5) 0.6042(3) 0.0454(9) Uani 1 1 d . . .
N6 N 0.5454(5) 0.4773(4) 0.2388(3) 0.0383(9) Uani 1 1 d . . .
N4 N 1.2010(5) 0.9988(4) 0.2325(2) 0.0364(8) Uani 1 1 d . . .
N3 N 0.5977(5) 0.9839(4) 0.2364(2) 0.0385(9) Uani 1 1 d . . .
H501 H 0.222(7) 0.371(6) 0.302(3) 0.036(16) Uiso 1 1 d . . .
H500 H 0.191(7) 0.266(6) 0.341(3) 0.038(14) Uiso 1 1 d . . .
H600 H 0.965(9) 0.840(7) 0.563(4) 0.05(2) Uiso 1 1 d . . .
H300 H 0.238(9) 0.277(8) 0.103(5) 0.06(3) Uiso 1 1 d . . .
H401 H 0.835(11) 0.256(9) 0.322(5) 0.08(3) Uiso 1 1 d . . .
H301 H 0.20(3) 0.19(2) 0.141(11) 0.29(11) Uiso 1 1 d . . .
H601 H 0.988(10) 0.918(8) 0.625(5) 0.08(3) Uiso 1 1 d . . .
H400 H 0.859(12) 0.340(9) 0.287(5) 0.10(3) Uiso 1 1 d . . .

loop_
_atom_site_aniso_label
_atom_site_aniso_U_11
_atom_site_aniso_U_22
_atom_site_aniso_U_33
_atom_site_aniso_U_23
_atom_site_aniso_U_13
_atom_site_aniso_U_12
Sm 0.02036(15) 0.02173(16) 0.02210(15) 0.00249(8) 0.00660(8) 0.00447(9)
Cr 0.0214(3) 0.0202(3) 0.0213(3) 0.0030(2) 0.0060(2) 0.0048(2)
C6 0.032(2) 0.028(2) 0.029(2) 0.0034(16) 0.0134(16) 0.0108(18)
O4 0.0231(18) 0.050(2) 0.065(3) 0.0234(19) 0.0010(16) 0.0013(16)
O5 0.0371(18) 0.043(2) 0.0424(19) 0.0132(16) 0.0206(15) 0.0230(17)
C4 0.028(2) 0.028(2) 0.032(2) 0.0019(17) 0.0071(16) 0.0061(18)
C3 0.030(2) 0.028(2) 0.028(2) 0.0026(16) 0.0090(16) 0.0055(17)
O1 0.058(2) 0.059(2) 0.0247(17) 0.0080(15) 0.0043(14) 0.0240(17)
O3 0.042(2) 0.064(3) 0.029(2) 0.0147(18) 0.0047(15) 0.0154(17)
O2 0.057(2) 0.0478(19) 0.0337(17) 0.0119(15) 0.0263(15) 0.0176(16)
C5 0.028(2) 0.032(2) 0.035(2) 0.0102(18) 0.0099(17) 0.0093(18)
C1 0.035(2) 0.038(2) 0.028(2) 0.0047(18) 0.0080(17) 0.0135(18)
C2 0.044(3) 0.040(3) 0.033(3) 0.003(2) 0.0083(19) 0.009(2)
C10 0.040(2) 0.042(3) 0.038(2) 0.009(2) 0.0181(19) 0.014(2)
N5 0.047(2) 0.047(3) 0.077(3) 0.022(2) 0.025(2) 0.026(2)
N8 0.042(2) 0.054(2) 0.036(2) 0.0045(18) 0.0207(17) 0.0119(18)
N1 0.065(3) 0.072(3) 0.031(2) 0.004(2) 0.007(2) 0.022(2)
C7 0.052(3) 0.062(3) 0.036(3) 0.014(2) 0.009(2) 0.026(3)
N7 0.057(3) 0.093(4) 0.032(2) -0.007(2) 0.0056(19) 0.032(3)
N2 0.095(4) 0.088(4) 0.027(3) 0.004(2) 0.006(2) 0.019(3)
C11 0.086(5) 0.088(5) 0.056(4) 0.027(3) 0.040(3) 0.012(4)
C12 0.099(5) 0.063(4) 0.091(5) 0.000(4) 0.059(4) 0.027(4)
C8 0.099(6) 0.182(10) 0.033(3) -0.010(4) 0.020(3) 0.041(6)
C9 0.075(5) 0.100(6) 0.071(5) -0.028(4) 0.010(4) 0.004(4)
O6 0.056(2) 0.051(3) 0.029(2) 0.0046(19) 0.0090(17) 0.0102(18)
N6 0.034(2) 0.029(2) 0.051(2) 0.0051(17) 0.0147(17) -0.0007(16)
N4 0.0299(19) 0.0285(19) 0.050(2) 0.0031(16) 0.0112(16) 0.0000(17)
N3 0.042(2) 0.033(2) 0.047(2) 0.0058(17) 0.0171(17) 0.0164(17)

loop_
_atom_type_symbol
_atom_type_description
_atom_type_scat_dispersion_real
_atom_type_scat_dispersion_imag
_atom_type_scat_source
C C 0.0033 0.0016 'International Tables Vol C Tables 4.2.6.8 and 6.1.1.4'
H H 0.0000 0.0000 'International Tables Vol C Tables 4.2.6.8 and 6.1.1.4'
N N 0.0061 0.0033 'International Tables Vol C Tables 4.2.6.8 and 6.1.1.4'
O O 0.0106 0.0060 'International Tables Vol C Tables 4.2.6.8 and 6.1.1.4'
Cr Cr 0.3209 0.6236 'International Tables Vol C Tables 4.2.6.8 and 6.1.1.4'
Sm Sm -0.1638 3.4418 'International Tables Vol C Tables 4.2.6.8 and 6.1.1.4'

loop_
_geom_angle_atom_site_label_1
_geom_angle_atom_site_label_2
_geom_angle_atom_site_label_3
_geom_angle
_geom_angle_site_symmetry_1
_geom_angle_site_symmetry_3
_geom_angle_publ_flag
O2 Sm O1 144.73(12) . . ?
O2 Sm O4 77.41(14) . . ?
O1 Sm O4 72.53(14) . . ?
O2 Sm O3 75.19(14) . . ?
O1 Sm O3 140.06(13) . . ?
O4 Sm O3 139.30(15) . . ?
O2 Sm O5 142.10(12) . . ?
O1 Sm O5 69.91(12) . . ?
O4 Sm O5 115.78(13) . . ?
O3 Sm O5 72.96(13) . . ?
O2 Sm N4 112.16(12) . 1_445 ?
O1 Sm N4 83.98(13) . 1_445 ?
O4 Sm N4 144.70(14) . 1_445 ?
O3 Sm N4 74.57(14) . 1_445 ?
O5 Sm N4 78.35(13) . 1_445 ?
O2 Sm N6 79.27(12) . . ?
O1 Sm N6 107.17(13) . . ?
O4 Sm N6 70.96(14) . . ?
O3 Sm N6 74.79(14) . . ?
O5 Sm N6 73.02(13) . . ?
N4 Sm N6 142.88(12) 1_445 . ?
O2 Sm N3 75.24(12) . 1_545 ?
O1 Sm N3 79.12(12) . 1_545 ?
O4 Sm N3 74.15(14) . 1_545 ?
O3 Sm N3 125.53(14) . 1_545 ?
O5 Sm N3 141.31(13) . 1_545 ?
N4 Sm N3 75.83(12) 1_445 1_545 ?
N6 Sm N3 140.34(12) . 1_545 ?
C1 Cr C3 90.04(16) . . ?
C1 Cr C5 89.40(16) . . ?
C3 Cr C5 176.20(16) . . ?
C1 Cr C2 178.61(18) . . ?
C3 Cr C2 88.93(17) . . ?
C5 Cr C2 91.69(18) . . ?
C1 Cr C6 91.29(17) . . ?
C3 Cr C6 91.69(15) . . ?
C5 Cr C6 84.57(16) . . ?
C2 Cr C6 89.67(18) . . ?
C1 Cr C4 90.78(17) . . ?
C3 Cr C4 92.73(16) . . ?
C5 Cr C4 91.03(16) . . ?
C2 Cr C4 88.35(18) . . ?
C6 Cr C4 175.12(16) . . ?
N6 C6 Cr 171.2(4) . . ?
N4 C4 Cr 177.0(4) . . ?
N3 C3 Cr 179.5(4) . . ?
C7 O1 Sm 156.6(3) . . ?
C10 O2 Sm 147.6(3) . . ?
N5 C5 Cr 172.6(4) . . ?
N1 C1 Cr 177.9(4) . . ?
N2 C2 Cr 177.3(5) . . ?
O2 C10 N8 125.5(5) . . ?
C10 N8 C11 122.3(5) . . ?
C10 N8 C12 120.3(4) . . ?
C11 N8 C12 117.3(5) . . ?
O1 C7 N7 125.8(5) . . ?
C7 N7 C9 120.8(5) . . ?
C7 N7 C8 121.6(6) . . ?
C9 N7 C8 117.5(6) . . ?
C6 N6 Sm 152.7(3) . . ?
C4 N4 Sm 175.0(3) . 1_665 ?
C3 N3 Sm 167.1(3) . 1_565 ?

loop_
_geom_bond_atom_site_label_1
_geom_bond_atom_site_label_2
_geom_bond_distance
_geom_bond_site_symmetry_2
_geom_bond_publ_flag
Sm O2 2.345(3) . ?
Sm O1 2.361(3) . ?
Sm O4 2.442(3) . ?
Sm O3 2.445(4) . ?
Sm O5 2.447(3) . ?
Sm N4 2.514(4) 1_445 ?
Sm N6 2.520(4) . ?
Sm N3 2.524(4) 1_545 ?
Cr C1 2.059(4) . ?
Cr C3 2.071(4) . ?
Cr C5 2.072(4) . ?
Cr C2 2.074(5) . ?
Cr C6 2.075(4) . ?
Cr C4 2.081(4) . ?
C6 N6 1.131(5) . ?
C4 N4 1.129(5) . ?
C3 N3 1.149(5) . ?
O1 C7 1.239(6) . ?
O2 C10 1.218(5) . ?
C5 N5 1.152(6) . ?
C1 N1 1.144(6) . ?
C2 N2 1.138(6) . ?
C10 N8 1.302(6) . ?
N8 C11 1.454(7) . ?
N8 C12 1.461(8) . ?
C7 N7 1.295(7) . ?
N7 C9 1.439(9) . ?
N7 C8 1.458(8) . ?
N4 Sm 2.514(4) 1_665 ?
N3 Sm 2.524(4) 1_565 ?
